data_2218093
loop_
_publ_author_name
'Teo, Yin Yin'
'Lo, Kong Mun'
'Ng, Seik Weng'

_publ_section_title
;
 Bis[1,3-bis(diphenylphosphino)propane-\k^2^<i>P</i>:<i>P</i>']silver(I)
 bis(chlorodifluoroacetato-\k<i>O</i>)triphenylstannate(IV)
;
_journal_coeditor_code CV2399
_journal_issue 5
_journal_name_full 'Acta Crystallographica Section E'
_journal_page_first m703
_journal_paper_doi 10.1107/S1600536808010763
_journal_volume 64
_journal_year 2008
_chemical_formula_iupac '[Ag (C27 H26 P2)2] [Sn (C6 H5)3 (C2 Cl F2 O2)]'
_chemical_formula_moiety 'C54 H52 Ag1 P4 +, C22 H15 Cl2 F4 O4 Sn -'
_chemical_formula_sum 'C76 H67 Ag Cl2 F4 O4 P4 Sn'
_chemical_formula_weight 1541.64
_chemical_name_systematic
;
Bis[1,3-bis(diphenylphosphino)propane-\k^2^<i>P</i>:<i>P</i>']silver(I)
bis(chlorodifluoroacetato-\kO)triphenylstannate(IV)
;
_space_group_IT_number 2
_symmetry_cell_setting triclinic
_symmetry_space_group_name_Hall '-P 1'
_symmetry_space_group_name_H-M 'P -1'
_atom_sites_solution_hydrogens geom
_atom_sites_solution_primary direct
_atom_sites_solution_secondary difmap
_audit_creation_method SHELXL-97
_cell_angle_alpha 91.5810(10)
_cell_angle_beta 94.9310(10)
_cell_angle_gamma 104.5350(10)
_cell_formula_units_Z 2
_cell_length_a 10.5554(2)
_cell_length_b 17.6600(4)
_cell_length_c 19.1383(4)
_cell_measurement_reflns_used 4777
_cell_measurement_temperature 100(2)
_cell_measurement_theta_max 24.
_cell_measurement_theta_min 2.2
_cell_volume 3436.10(13)
_computing_cell_refinement 'SAINT (Bruker, 2007)'
_computing_data_collection 'APEX2 (Bruker, 2007)'
_computing_data_reduction 'SAINT (Bruker, 2007)'
_computing_molecular_graphics 'X-SEED (Barbour, 2001)'
_computing_publication_material 'publCIF (Westrip, 2008)'
_computing_structure_refinement 'SHELXL97 (Sheldrick, 2008)'
_computing_structure_solution 'SHELXS97 (Sheldrick, 2008)'
_diffrn_ambient_temperature 100(2)
_diffrn_measured_fraction_theta_full 0.975
_diffrn_measured_fraction_theta_max 0.975
_diffrn_measurement_device_type 'Bruker SMART APEX'
_diffrn_measurement_method \w
_diffrn_radiation_monochromator graphite
_diffrn_radiation_source 'fine-focus sealed tube'
_diffrn_radiation_type MoK\a
_diffrn_radiation_wavelength 0.71073
_diffrn_reflns_av_R_equivalents 0.0648
_diffrn_reflns_av_sigmaI/netI 0.1025
_diffrn_reflns_limit_h_max 13
_diffrn_reflns_limit_h_min -13
_diffrn_reflns_limit_k_max 18
_diffrn_reflns_limit_k_min -22
_diffrn_reflns_limit_l_max 24
_diffrn_reflns_limit_l_min -24
_diffrn_reflns_number 35712
_diffrn_reflns_theta_full 27.50
_diffrn_reflns_theta_max 27.50
_diffrn_reflns_theta_min 1.07
_diffrn_standards_decay_% 0
_diffrn_standards_interval_count 0
_diffrn_standards_interval_time 0
_diffrn_standards_number 0
_exptl_absorpt_coefficient_mu 0.880
_exptl_absorpt_correction_T_max 0.9573
_exptl_absorpt_correction_T_min 0.8577
_exptl_absorpt_correction_type multi-scan
_exptl_absorpt_process_details '(SADABS; Sheldrick, 1996)'
_exptl_crystal_colour Colourless
_exptl_crystal_density_diffrn 1.490
_exptl_crystal_density_method 'not measured'
_exptl_crystal_description Block
_exptl_crystal_F_000 1564
_exptl_crystal_size_max 0.18
_exptl_crystal_size_mid 0.12
_exptl_crystal_size_min 0.05
_refine_diff_density_max 0.861
_refine_diff_density_min -0.762
_refine_ls_extinction_method none
_refine_ls_goodness_of_fit_ref 1.048
_refine_ls_hydrogen_treatment constr
_refine_ls_matrix_type full
_refine_ls_number_parameters 829
_refine_ls_number_reflns 15398
_refine_ls_number_restraints 48
_refine_ls_restrained_S_all 1.052
_refine_ls_R_factor_all 0.0764
_refine_ls_R_factor_gt 0.0489
_refine_ls_shift/su_max 0.001
_refine_ls_shift/su_mean 0.000
_refine_ls_structure_factor_coef Fsqd
_refine_ls_weighting_details 'calc w=1/[\s^2^(Fo^2^)+1.3097P] where P=(Fo^2^+2Fc^2^)/3'
_refine_ls_weighting_scheme calc
_refine_ls_wR_factor_gt 0.0972
_refine_ls_wR_factor_ref 0.1123
_reflns_number_gt 10993
_reflns_number_total 15398
_reflns_threshold_expression I>2\s(I)
_cod_data_source_file cv2399.cif
_cod_data_source_block I
_cod_original_cell_volume 3436.10(10)
_cod_database_code 2218093
_cod_database_fobs_code 2218093

loop_
_symmetry_equiv_pos_as_xyz
'x, y, z'
'-x, -y, -z'

loop_
_atom_site_type_symbol
_atom_site_label
_atom_site_fract_x
_atom_site_fract_y
_atom_site_fract_z
_atom_site_U_iso_or_equiv
_atom_site_adp_type
_atom_site_calc_flag
_atom_site_refinement_flags
_atom_site_occupancy
Sn Sn1 0.02753(3) 0.730942(18) 0.273935(14) 0.01420(8) Uani d . 1
Ag Ag1 0.41787(3) 0.227571(19) 0.254989(15) 0.01370(8) Uani d . 1
Cl Cl1 -0.23532(11) 0.56238(7) 0.09181(6) 0.0289(3) Uani d . 1
Cl Cl2 0.08334(11) 0.88104(8) 0.50499(6) 0.0294(3) Uani d . 1
P P1 0.21513(10) 0.14129(7) 0.19532(5) 0.0140(2) Uani d . 1
P P2 0.30050(10) 0.27516(7) 0.34838(5) 0.0164(2) Uani d . 1
P P3 0.56274(10) 0.32427(7) 0.18763(6) 0.0154(2) Uani d . 1
P P4 0.59289(10) 0.17736(7) 0.31680(6) 0.0153(2) Uani d . 1
F F1 -0.0366(3) 0.56467(16) 0.02666(12) 0.0289(6) Uani d . 1
F F2 -0.0553(3) 0.49132(16) 0.11555(13) 0.0301(6) Uani d . 1
F F3 -0.1207(3) 0.92144(19) 0.46015(14) 0.0399(8) Uani d . 1
F F4 0.0540(3) 0.97475(16) 0.41018(14) 0.0335(7) Uani d . 1
O O1 -0.0013(3) 0.62288(17) 0.20477(14) 0.0173(6) Uani d . 1
O O2 0.0963(3) 0.68053(19) 0.11296(15) 0.0253(7) Uani d . 1
O O3 0.0474(3) 0.83204(18) 0.34826(14) 0.0202(7) Uani d . 1
O O4 -0.1681(3) 0.8079(2) 0.36239(16) 0.0278(8) Uani d . 1
C C1 -0.0392(4) 0.6519(3) 0.3528(2) 0.0168(9) Uani d . 1
C C2 -0.1432(4) 0.5862(3) 0.3396(2) 0.0245(10) Uani d . 1
H H2 -0.1891 0.5759 0.2940 0.029 Uiso calc R 1
C C3 -0.1815(4) 0.5347(3) 0.3923(2) 0.0291(11) Uani d . 1
H H3 -0.2541 0.4902 0.3829 0.035 Uiso calc R 1
C C4 -0.1132(5) 0.5486(3) 0.4585(2) 0.0265(11) Uani d . 1
H H4 -0.1382 0.5136 0.4947 0.032 Uiso calc R 1
C C5 -0.0085(5) 0.6138(3) 0.4714(2) 0.0277(11) Uani d . 1
H H5 0.0394 0.6232 0.5164 0.033 Uiso calc R 1
C C6 0.0270(4) 0.6650(3) 0.4197(2) 0.0237(10) Uani d . 1
H H6 0.0982 0.7101 0.4297 0.028 Uiso calc R 1
C C7 0.2352(4) 0.7673(3) 0.2721(2) 0.0147(9) Uani d . 1
C C8 0.3074(4) 0.7132(3) 0.2625(2) 0.0228(10) Uani d . 1
H H8 0.2638 0.6592 0.2548 0.027 Uiso calc R 1
C C9 0.4436(4) 0.7373(3) 0.2641(2) 0.0243(10) Uani d . 1
H H9 0.4927 0.6994 0.2599 0.029 Uiso calc R 1
C C10 0.5081(4) 0.8157(3) 0.2717(2) 0.0223(10) Uani d . 1
H H10 0.6009 0.8319 0.2714 0.027 Uiso calc R 1
C C11 0.4365(4) 0.8706(3) 0.2799(2) 0.0211(10) Uani d . 1
H H11 0.4795 0.9249 0.2843 0.025 Uiso calc R 1
C C12 0.3011(4) 0.8455(3) 0.2815(2) 0.0185(9) Uani d . 1
H H12 0.2526 0.8831 0.2893 0.022 Uiso calc R 1
C C13 -0.0893(4) 0.7739(3) 0.1972(2) 0.0152(9) Uani d . 1
C C14 -0.2241(4) 0.7448(3) 0.1842(2) 0.0241(10) Uani d . 1
H H14 -0.2683 0.7057 0.2130 0.029 Uiso calc R 1
C C15 -0.2964(4) 0.7710(3) 0.1308(2) 0.0263(11) Uani d . 1
H H15 -0.3890 0.7504 0.1236 0.032 Uiso calc R 1
C C16 -0.2335(4) 0.8270(3) 0.0883(2) 0.0286(12) Uani d . 1
H H16 -0.2824 0.8442 0.0507 0.034 Uiso calc R 1
C C17 -0.0999(5) 0.8582(3) 0.1001(2) 0.0344(13) Uani d . 1
H H17 -0.0568 0.8977 0.0712 0.041 Uiso calc R 1
C C18 -0.0276(4) 0.8320(3) 0.1543(2) 0.0277(11) Uani d . 1
H H18 0.0646 0.8538 0.1622 0.033 Uiso calc R 1
C C19 0.0206(4) 0.6297(3) 0.1401(2) 0.0171(9) Uani d . 1
C C20 -0.0680(4) 0.5614(3) 0.0928(2) 0.0212(10) Uani d . 1
C C21 -0.0532(4) 0.8413(3) 0.3756(2) 0.0185(9) Uani d . 1
C C22 -0.0145(4) 0.9070(3) 0.4342(2) 0.0228(10) Uani d . 1
C C23 0.1159(4) 0.1904(3) 0.1391(2) 0.0155(9) Uani d . 1
C C24 0.1817(4) 0.2448(3) 0.0947(2) 0.0197(10) Uani d . 1
H H24 0.2749 0.2567 0.0967 0.024 Uiso calc R 1
C C25 0.1131(4) 0.2815(3) 0.0481(2) 0.0256(11) Uani d . 1
H H25 0.1588 0.3180 0.0175 0.031 Uiso calc R 1
C C26 -0.0226(4) 0.2651(3) 0.0458(2) 0.0264(11) Uani d . 1
H H26 -0.0700 0.2904 0.0136 0.032 Uiso calc R 1
C C27 -0.0893(4) 0.2119(3) 0.0902(2) 0.0229(10) Uani d . 1
H H27 -0.1823 0.2017 0.0892 0.028 Uiso calc R 1
C C28 -0.0209(4) 0.1735(3) 0.1364(2) 0.0192(9) Uani d . 1
H H28 -0.0670 0.1360 0.1660 0.023 Uiso calc R 1
C C29 0.2263(4) 0.0595(3) 0.1382(2) 0.0158(9) Uani d . 1
C C30 0.1691(4) 0.0471(3) 0.0691(2) 0.0195(10) Uani d . 1
H H30 0.1166 0.0800 0.0512 0.023 Uiso calc R 1
C C31 0.1881(4) -0.0129(3) 0.0260(2) 0.0251(11) Uani d . 1
H H31 0.1506 -0.0197 -0.0214 0.030 Uiso calc R 1
C C32 0.2605(4) -0.0625(3) 0.0513(2) 0.0246(10) Uani d . 1
H H32 0.2705 -0.1045 0.0220 0.030 Uiso calc R 1
C C33 0.3193(4) -0.0510(3) 0.1201(2) 0.0249(11) Uani d . 1
H H33 0.3708 -0.0846 0.1376 0.030 Uiso calc R 1
C C34 0.3023(4) 0.0096(3) 0.1626(2) 0.0223(10) Uani d . 1
H H34 0.3431 0.0174 0.2094 0.027 Uiso calc R 1
C C35 0.1064(4) 0.0964(3) 0.2607(2) 0.0182(9) Uani d . 1
H H35 0.0774 0.0413 0.2641 0.022 Uiso calc R 1
C C36 0.0654(4) 0.1549(3) 0.3099(2) 0.0204(10) Uani d . 1
H H36A 0.0431 0.1963 0.2810 0.025 Uiso calc R 1
H H36B -0.0159 0.1269 0.3298 0.025 Uiso calc R 1
C C37 0.1649(4) 0.1948(3) 0.3706(2) 0.0193(10) Uani d . 1
H H37A 0.2029 0.1546 0.3931 0.023 Uiso calc R 1
H H37B 0.1172 0.2154 0.4060 0.023 Uiso calc R 1
C C38 0.2178(4) 0.3504(3) 0.3206(2) 0.0174(9) Uani d . 1
C C39 0.2053(4) 0.3658(3) 0.2501(2) 0.0208(10) Uani d . 1
H H39 0.2414 0.3380 0.2171 0.025 Uiso calc R 1
C C40 0.1405(4) 0.4214(3) 0.2269(2) 0.0220(10) Uani d . 1
H H40 0.1303 0.4303 0.1782 0.026 Uiso calc R 1
C C41 0.0911(4) 0.4635(3) 0.2747(2) 0.0260(11) Uani d . 1
H H41 0.0482 0.5022 0.2593 0.031 Uiso calc R 1
C C42 0.1047(5) 0.4489(3) 0.3456(2) 0.0372(14) Uani d . 1
H H42 0.0715 0.4781 0.3788 0.045 Uiso calc R 1
C C43 0.1659(5) 0.3927(3) 0.3679(2) 0.0324(13) Uani d . 1
H H43 0.1728 0.3825 0.4164 0.039 Uiso calc R 1
C C44 0.3843(4) 0.3140(3) 0.4337(2) 0.0210(10) Uani d DU 1
C C45 0.4909(5) 0.3775(3) 0.4357(2) 0.0566(18) Uani d DU 1
H H45A 0.4607 0.4195 0.4114 0.068 Uiso calc R 1
H H45B 0.5550 0.3625 0.4069 0.068 Uiso calc R 1
C C46 0.5602(5) 0.4111(3) 0.4991(3) 0.085(3) Uani d DU 1
H H46 0.6336 0.4552 0.4994 0.102 Uiso calc R 1
C C47 0.5213(5) 0.3798(3) 0.5610(2) 0.0516(16) Uani d DU 1
H H47 0.5683 0.4022 0.6044 0.062 Uiso calc R 1
C C48 0.4156(4) 0.3168(3) 0.5608(2) 0.0359(13) Uani d DU 1
H H48 0.3890 0.2955 0.6038 0.043 Uiso calc R 1
C C49 0.3468(4) 0.2837(3) 0.4974(2) 0.0298(11) Uani d DU 1
H H49 0.2733 0.2398 0.4976 0.036 Uiso calc R 1
C C50 0.6527(4) 0.0962(3) 0.2826(2) 0.0179(9) Uani d . 1
C C51 0.6416(4) 0.0806(3) 0.2098(2) 0.0214(10) Uani d . 1
H H51 0.5998 0.1103 0.1792 0.026 Uiso calc R 1
C C52 0.6915(4) 0.0218(3) 0.1824(3) 0.0275(11) Uani d . 1
H H52 0.6850 0.0119 0.1331 0.033 Uiso calc R 1
C C53 0.7504(4) -0.0222(3) 0.2263(3) 0.0293(12) Uani d . 1
H H53 0.7842 -0.0624 0.2071 0.035 Uiso calc R 1
C C54 0.7605(4) -0.0080(3) 0.2983(3) 0.0295(12) Uani d . 1
H H54 0.8009 -0.0388 0.3285 0.035 Uiso calc R 1
C C55 0.7116(4) 0.0513(3) 0.3266(2) 0.0220(10) Uani d . 1
H H55 0.7188 0.0609 0.3761 0.026 Uiso calc R 1
C C56 0.5544(4) 0.1494(3) 0.4043(2) 0.0180(9) Uani d . 1
C C57 0.4425(4) 0.0884(3) 0.4092(2) 0.0232(10) Uani d . 1
H H57 0.3946 0.0617 0.3676 0.028 Uiso calc R 1
C C58 0.4006(4) 0.0663(3) 0.4738(2) 0.0278(11) Uani d . 1
H H58 0.3255 0.0239 0.4763 0.033 Uiso calc R 1
C C59 0.4674(5) 0.1057(3) 0.5348(2) 0.0315(12) Uani d . 1
H H59 0.4372 0.0911 0.5791 0.038 Uiso calc R 1
C C60 0.5778(5) 0.1660(3) 0.5311(2) 0.0327(12) Uani d . 1
H H60 0.6246 0.1928 0.5730 0.039 Uiso calc R 1
C C61 0.6211(4) 0.1882(3) 0.4658(2) 0.0245(10) Uani d . 1
H H61 0.6970 0.2301 0.4637 0.029 Uiso calc R 1
C C62 0.7435(4) 0.2573(3) 0.3283(2) 0.0179(9) Uani d . 1
H H62A 0.7277 0.3002 0.3579 0.022 Uiso calc R 1
H H62B 0.8141 0.2381 0.3536 0.022 Uiso calc R 1
C C63 0.7910(4) 0.2905(3) 0.2587(2) 0.0165(9) Uani d . 1
H H63A 0.8878 0.3107 0.2652 0.020 Uiso calc R 1
H H63B 0.7703 0.2470 0.2224 0.020 Uiso calc R 1
C C64 0.7316(4) 0.3561(3) 0.2311(2) 0.0183(9) Uani d . 1
H H64A 0.7893 0.3852 0.1974 0.022 Uiso calc R 1
H H64B 0.7321 0.3931 0.2710 0.022 Uiso calc R 1
C C65 0.5173(4) 0.4162(3) 0.1735(2) 0.0160(9) Uani d . 1
C C66 0.4562(4) 0.4311(3) 0.1095(2) 0.0223(10) Uani d . 1
H H66 0.4427 0.3941 0.0709 0.027 Uiso calc R 1
C C67 0.4145(4) 0.5001(3) 0.1019(2) 0.0245(11) Uani d . 1
H H67 0.3748 0.5105 0.0580 0.029 Uiso calc R 1
C C68 0.4318(5) 0.5522(3) 0.1582(3) 0.0305(12) Uani d . 1
H H68 0.4023 0.5985 0.1533 0.037 Uiso calc R 1
C C69 0.4916(5) 0.5385(3) 0.2223(2) 0.0310(12) Uani d . 1
H H69 0.5044 0.5755 0.2609 0.037 Uiso calc R 1
C C70 0.5325(4) 0.4702(3) 0.2293(2) 0.0227(10) Uani d . 1
H H70 0.5720 0.4603 0.2734 0.027 Uiso calc R 1
C C71 0.5872(4) 0.2907(3) 0.0999(2) 0.0154(9) Uani d . 1
C C72 0.6675(4) 0.3406(3) 0.0568(2) 0.0187(9) Uani d . 1
H H72 0.7113 0.3925 0.0735 0.022 Uiso calc R 1
C C73 0.6833(4) 0.3150(3) -0.0097(2) 0.0214(10) Uani d . 1
H H73 0.7363 0.3496 -0.0390 0.026 Uiso calc R 1
C C74 0.6222(4) 0.2389(3) -0.0339(2) 0.0245(11) Uani d . 1
H H74 0.6349 0.2212 -0.0794 0.029 Uiso calc R 1
C C75 0.5432(4) 0.1889(3) 0.0076(2) 0.0225(10) Uani d . 1
H H75 0.5011 0.1367 -0.0092 0.027 Uiso calc R 1
C C76 0.5250(4) 0.2150(3) 0.0746(2) 0.0180(9) Uani d . 1
H H76 0.4696 0.1807 0.1031 0.022 Uiso calc R 1

loop_
_atom_site_aniso_label
_atom_site_aniso_U_11
_atom_site_aniso_U_22
_atom_site_aniso_U_33
_atom_site_aniso_U_12
_atom_site_aniso_U_13
_atom_site_aniso_U_23
Sn1 0.01322(14) 0.01595(17) 0.01312(15) 0.00299(12) 0.00177(11) 0.00034(12)
Ag1 0.01216(15) 0.01514(18) 0.01399(16) 0.00362(13) 0.00165(12) 0.00158(13)
Cl1 0.0229(6) 0.0264(7) 0.0336(7) 0.0011(5) -0.0020(5) 0.0000(5)
Cl2 0.0327(6) 0.0326(7) 0.0199(6) 0.0051(5) -0.0038(5) -0.0009(5)
P1 0.0130(5) 0.0145(6) 0.0143(5) 0.0029(4) 0.0007(4) 0.0020(5)
P2 0.0162(5) 0.0194(6) 0.0145(5) 0.0057(5) 0.0034(4) 0.0006(5)
P3 0.0160(5) 0.0140(6) 0.0155(6) 0.0025(5) 0.0017(4) 0.0011(5)
P4 0.0131(5) 0.0161(6) 0.0164(6) 0.0036(5) 0.0001(4) 0.0023(5)
F1 0.0449(16) 0.0296(17) 0.0143(13) 0.0131(14) 0.0064(12) -0.0045(12)
F2 0.0426(16) 0.0179(16) 0.0309(15) 0.0121(13) -0.0032(12) 0.0003(12)
F3 0.0325(16) 0.055(2) 0.0360(17) 0.0216(15) 0.0027(13) -0.0212(15)
F4 0.0470(17) 0.0209(17) 0.0308(16) 0.0071(14) -0.0009(13) -0.0018(13)
O1 0.0225(15) 0.0171(17) 0.0119(14) 0.0036(13) 0.0036(12) -0.0004(13)
O2 0.0261(17) 0.026(2) 0.0215(17) -0.0005(15) 0.0089(13) 0.0020(15)
O3 0.0196(15) 0.0210(18) 0.0205(16) 0.0057(13) 0.0043(12) -0.0019(14)
O4 0.0175(16) 0.034(2) 0.0298(18) 0.0040(15) 0.0013(13) -0.0066(16)
C1 0.019(2) 0.020(3) 0.013(2) 0.0068(19) 0.0038(16) 0.0006(19)
C2 0.025(2) 0.029(3) 0.017(2) 0.003(2) 0.0011(18) 0.002(2)
C3 0.025(2) 0.026(3) 0.031(3) -0.005(2) 0.005(2) 0.005(2)
C4 0.037(3) 0.027(3) 0.020(2) 0.013(2) 0.012(2) 0.010(2)
C5 0.036(3) 0.028(3) 0.019(2) 0.008(2) -0.002(2) 0.006(2)
C6 0.028(2) 0.022(3) 0.019(2) 0.003(2) -0.0019(19) -0.003(2)
C7 0.0094(18) 0.018(2) 0.014(2) -0.0011(17) -0.0001(15) 0.0000(18)
C8 0.018(2) 0.018(3) 0.031(3) 0.0037(19) 0.0032(19) -0.004(2)
C9 0.016(2) 0.019(3) 0.038(3) 0.007(2) 0.0031(19) -0.003(2)
C10 0.014(2) 0.028(3) 0.024(2) 0.005(2) 0.0010(18) 0.000(2)
C11 0.017(2) 0.017(3) 0.027(2) -0.0002(19) -0.0009(18) 0.003(2)
C12 0.017(2) 0.017(2) 0.023(2) 0.0062(19) 0.0043(17) 0.004(2)
C13 0.019(2) 0.014(2) 0.012(2) 0.0052(18) -0.0009(16) -0.0007(18)
C14 0.020(2) 0.021(3) 0.032(3) 0.004(2) 0.0048(19) 0.009(2)
C15 0.014(2) 0.028(3) 0.035(3) 0.004(2) -0.0036(19) 0.003(2)
C16 0.026(2) 0.040(3) 0.022(2) 0.014(2) -0.0053(19) 0.004(2)
C17 0.027(3) 0.044(4) 0.032(3) 0.006(2) 0.003(2) 0.021(3)
C18 0.020(2) 0.030(3) 0.030(3) 0.000(2) 0.0010(19) 0.013(2)
C19 0.020(2) 0.018(3) 0.015(2) 0.0077(19) 0.0034(17) 0.0015(19)
C20 0.027(2) 0.014(2) 0.023(2) 0.006(2) 0.0040(19) 0.003(2)
C21 0.025(2) 0.020(3) 0.014(2) 0.010(2) 0.0025(17) 0.0058(19)
C22 0.020(2) 0.022(3) 0.027(3) 0.008(2) -0.0014(19) -0.002(2)
C23 0.019(2) 0.013(2) 0.014(2) 0.0039(18) -0.0011(16) -0.0006(18)
C24 0.017(2) 0.022(3) 0.021(2) 0.0057(19) 0.0027(17) 0.002(2)
C25 0.028(2) 0.026(3) 0.027(3) 0.011(2) 0.005(2) 0.015(2)
C26 0.024(2) 0.038(3) 0.022(2) 0.016(2) 0.0017(19) 0.004(2)
C27 0.018(2) 0.036(3) 0.016(2) 0.012(2) -0.0037(17) -0.002(2)
C28 0.018(2) 0.020(3) 0.018(2) 0.0033(19) 0.0011(17) 0.000(2)
C29 0.017(2) 0.016(2) 0.013(2) 0.0013(18) 0.0039(16) 0.0049(18)
C30 0.018(2) 0.020(3) 0.022(2) 0.0084(19) -0.0018(17) 0.001(2)
C31 0.027(2) 0.031(3) 0.018(2) 0.010(2) -0.0003(19) 0.001(2)
C32 0.027(2) 0.020(3) 0.027(3) 0.006(2) 0.006(2) -0.007(2)
C33 0.025(2) 0.021(3) 0.031(3) 0.010(2) 0.004(2) 0.003(2)
C34 0.021(2) 0.027(3) 0.019(2) 0.010(2) -0.0058(18) 0.000(2)
C35 0.022(2) 0.014(2) 0.018(2) -0.0008(18) 0.0095(17) 0.0034(19)
C36 0.017(2) 0.026(3) 0.018(2) 0.0040(19) 0.0037(17) 0.002(2)
C37 0.023(2) 0.024(3) 0.012(2) 0.009(2) 0.0033(17) 0.0010(19)
C38 0.020(2) 0.018(2) 0.016(2) 0.0072(19) 0.0037(17) 0.0048(19)
C39 0.023(2) 0.024(3) 0.017(2) 0.008(2) 0.0058(18) 0.000(2)
C40 0.028(2) 0.024(3) 0.013(2) 0.006(2) -0.0013(18) 0.001(2)
C41 0.028(2) 0.018(3) 0.036(3) 0.011(2) 0.004(2) 0.008(2)
C42 0.061(4) 0.038(4) 0.024(3) 0.033(3) 0.004(2) -0.003(2)
C43 0.052(3) 0.037(3) 0.018(2) 0.026(3) 0.010(2) 0.007(2)
C44 0.021(2) 0.029(3) 0.014(2) 0.008(2) 0.0034(17) -0.0028(19)
C45 0.056(4) 0.068(5) 0.026(3) -0.022(3) 0.007(3) -0.002(3)
C46 0.073(4) 0.108(6) 0.034(3) -0.047(4) 0.003(3) -0.011(4)
C47 0.045(3) 0.072(5) 0.023(3) -0.007(3) -0.003(2) -0.010(3)
C48 0.045(3) 0.040(3) 0.021(3) 0.008(3) 0.001(2) 0.008(2)
C49 0.037(3) 0.032(3) 0.019(2) 0.008(2) -0.001(2) 0.003(2)
C50 0.0111(19) 0.015(2) 0.027(2) 0.0020(17) 0.0006(17) 0.0003(19)
C51 0.019(2) 0.023(3) 0.024(2) 0.004(2) 0.0077(18) 0.006(2)
C52 0.029(3) 0.019(3) 0.032(3) -0.001(2) 0.014(2) -0.005(2)
C53 0.019(2) 0.015(3) 0.053(3) 0.000(2) 0.011(2) -0.007(2)
C54 0.012(2) 0.016(3) 0.059(4) 0.0017(19) -0.004(2) 0.005(2)
C55 0.013(2) 0.025(3) 0.025(2) 0.0022(19) -0.0049(17) 0.001(2)
C56 0.014(2) 0.021(3) 0.022(2) 0.0112(19) 0.0004(17) 0.007(2)
C57 0.021(2) 0.024(3) 0.024(2) 0.006(2) -0.0025(18) 0.004(2)
C58 0.026(2) 0.029(3) 0.031(3) 0.007(2) 0.011(2) 0.018(2)
C59 0.040(3) 0.040(3) 0.018(2) 0.013(3) 0.010(2) 0.011(2)
C60 0.040(3) 0.039(3) 0.020(3) 0.010(3) 0.004(2) 0.007(2)
C61 0.025(2) 0.026(3) 0.020(2) 0.003(2) 0.0018(19) 0.008(2)
C62 0.019(2) 0.016(2) 0.018(2) 0.0033(18) -0.0002(17) 0.0016(19)
C63 0.0113(19) 0.017(2) 0.020(2) 0.0021(17) 0.0008(16) -0.0005(19)
C64 0.020(2) 0.018(2) 0.014(2) 0.0021(19) 0.0011(17) -0.0015(19)
C65 0.016(2) 0.016(2) 0.015(2) 0.0003(18) 0.0032(16) 0.0011(18)
C66 0.022(2) 0.022(3) 0.020(2) 0.002(2) 0.0018(18) -0.008(2)
C67 0.030(2) 0.020(3) 0.026(3) 0.012(2) 0.000(2) -0.001(2)
C68 0.038(3) 0.021(3) 0.036(3) 0.012(2) 0.005(2) 0.006(2)
C69 0.046(3) 0.026(3) 0.022(3) 0.012(3) 0.002(2) -0.004(2)
C70 0.031(2) 0.016(3) 0.021(2) 0.006(2) 0.0006(19) 0.000(2)
C71 0.0111(19) 0.019(2) 0.016(2) 0.0042(18) -0.0014(16) 0.0001(19)
C72 0.018(2) 0.017(2) 0.021(2) 0.0038(19) 0.0001(17) 0.005(2)
C73 0.021(2) 0.028(3) 0.021(2) 0.012(2) 0.0069(18) 0.008(2)
C74 0.025(2) 0.039(3) 0.017(2) 0.022(2) 0.0037(18) 0.001(2)
C75 0.022(2) 0.023(3) 0.024(2) 0.013(2) -0.0079(18) -0.010(2)
C76 0.0110(19) 0.021(3) 0.022(2) 0.0046(18) 0.0010(17) 0.002(2)

loop_
_atom_type_symbol
_atom_type_description
_atom_type_scat_dispersion_real
_atom_type_scat_dispersion_imag
_atom_type_scat_source
C C 0.0033 0.0016 'International Tables Vol C Tables 4.2.6.8 and 6.1.1.4'
H H 0.0000 0.0000 'International Tables Vol C Tables 4.2.6.8 and 6.1.1.4'
O O 0.0106 0.0060 'International Tables Vol C Tables 4.2.6.8 and 6.1.1.4'
F F 0.0171 0.0103 'International Tables Vol C Tables 4.2.6.8 and 6.1.1.4'
P P 0.1023 0.0942 'International Tables Vol C Tables 4.2.6.8 and 6.1.1.4'
Cl Cl 0.1484 0.1585 'International Tables Vol C Tables 4.2.6.8 and 6.1.1.4'
Ag Ag -0.8971 1.1015 'International Tables Vol C Tables 4.2.6.8 and 6.1.1.4'
Sn Sn -0.6537 1.4246 'International Tables Vol C Tables 4.2.6.8 and 6.1.1.4'

loop_
_geom_angle_atom_site_label_1
_geom_angle_atom_site_label_2
_geom_angle_atom_site_label_3
_geom_angle
C1 Sn1 C7 115.2(2)
C1 Sn1 C13 127.2(2)
C1 Sn1 O1 84.90(10)
C1 Sn1 O3 90.80(10)
C7 Sn1 C13 117.6(2)
C7 Sn1 O1 95.80(10)
C7 Sn1 O3 86.90(10)
C13 Sn1 O3 93.20(10)
C13 Sn1 O1 88.70(10)
O1 Sn1 O3 175.60(10)
P1 Ag1 P2 93.58(4)
P1 Ag1 P3 119.54(4)
P1 Ag1 P4 122.91(4)
P2 Ag1 P3 118.95(4)
P2 Ag1 P4 106.23(4)
P3 Ag1 P4 96.64(4)
C29 P1 C23 102.35(18)
C29 P1 C35 104.7(2)
C23 P1 C35 104.52(18)
C29 P1 Ag1 119.20(13)
C23 P1 Ag1 115.03(15)
C35 P1 Ag1 109.63(14)
C44 P2 C38 103.21(19)
C44 P2 C37 103.13(19)
C38 P2 C37 103.20(19)
C44 P2 Ag1 121.75(12)
C38 P2 Ag1 114.10(13)
C37 P2 Ag1 109.46(14)
C65 P3 C71 103.91(18)
C65 P3 C64 103.5(2)
C71 P3 C64 103.10(18)
C65 P3 Ag1 116.75(13)
C71 P3 Ag1 115.99(15)
C64 P3 Ag1 112.00(14)
C56 P4 C50 103.42(19)
C56 P4 C62 106.1(2)
C50 P4 C62 102.09(19)
C56 P4 Ag1 111.49(12)
C50 P4 Ag1 124.14(14)
C62 P4 Ag1 108.08(13)
C19 O1 Sn1 119.0(3)
C21 O3 Sn1 119.3(3)
C2 C1 C6 118.3(4)
C2 C1 Sn1 122.7(3)
C6 C1 Sn1 118.9(3)
C1 C2 C3 120.9(4)
C1 C2 H2 119.6
C3 C2 H2 119.6
C4 C3 C2 119.8(5)
C4 C3 H3 120.1
C2 C3 H3 120.1
C5 C4 C3 119.3(4)
C5 C4 H4 120.4
C3 C4 H4 120.4
C6 C5 C4 120.6(4)
C6 C5 H5 119.7
C4 C5 H5 119.7
C5 C6 C1 121.1(5)
C5 C6 H6 119.5
C1 C6 H6 119.5
C12 C7 C8 118.5(4)
C12 C7 Sn1 120.7(3)
C8 C7 Sn1 120.8(3)
C7 C8 C9 120.3(4)
C7 C8 H8 119.8
C9 C8 H8 119.8
C10 C9 C8 120.7(4)
C10 C9 H9 119.7
C8 C9 H9 119.7
C9 C10 C11 119.4(4)
C9 C10 H10 120.3
C11 C10 H10 120.3
C10 C11 C12 119.3(4)
C10 C11 H11 120.3
C12 C11 H11 120.3
C7 C12 C11 121.6(4)
C7 C12 H12 119.2
C11 C12 H12 119.2
C14 C13 C18 117.4(4)
C14 C13 Sn1 123.6(3)
C18 C13 Sn1 118.9(3)
C15 C14 C13 122.1(4)
C15 C14 H14 118.9
C13 C14 H14 118.9
C16 C15 C14 119.6(4)
C16 C15 H15 120.2
C14 C15 H15 120.2
C15 C16 C17 120.1(4)
C15 C16 H16 120.0
C17 C16 H16 120.0
C16 C17 C18 120.1(4)
C16 C17 H17 120.0
C18 C17 H17 120.0
C17 C18 C13 120.7(4)
C17 C18 H18 119.6
C13 C18 H18 119.6
O2 C19 O1 129.8(4)
O2 C19 C20 118.3(4)
O1 C19 C20 111.9(4)
F1 C20 F2 106.7(3)
F1 C20 C19 111.8(4)
F2 C20 C19 111.0(3)
F1 C20 Cl1 108.0(3)
F2 C20 Cl1 108.2(3)
C19 C20 Cl1 111.0(3)
O4 C21 O3 130.4(4)
O4 C21 C22 118.8(4)
O3 C21 C22 110.9(4)
F3 C22 F4 107.1(4)
F3 C22 C21 111.6(4)
F4 C22 C21 111.4(3)
F3 C22 Cl2 107.4(3)
F4 C22 Cl2 108.2(3)
C21 C22 Cl2 110.9(3)
C24 C23 C28 119.4(4)
C24 C23 P1 117.1(3)
C28 C23 P1 123.4(3)
C25 C24 C23 120.7(4)
C25 C24 H24 119.6
C23 C24 H24 119.6
C24 C25 C26 119.8(4)
C24 C25 H25 120.1
C26 C25 H25 120.1
C27 C26 C25 120.1(4)
C27 C26 H26 119.9
C25 C26 H26 119.9
C26 C27 C28 120.3(4)
C26 C27 H27 119.9
C28 C27 H27 119.9
C27 C28 C23 119.6(4)
C27 C28 H28 120.2
C23 C28 H28 120.2
C30 C29 C34 118.0(4)
C30 C29 P1 122.8(3)
C34 C29 P1 119.1(3)
C31 C30 C29 120.7(4)
C31 C30 H30 119.7
C29 C30 H30 119.7
C32 C31 C30 120.6(4)
C32 C31 H31 119.7
C30 C31 H31 119.7
C31 C32 C33 119.7(4)
C31 C32 H32 120.1
C33 C32 H32 120.1
C34 C33 C32 119.7(4)
C34 C33 H33 120.2
C32 C33 H33 120.2
C33 C34 C29 121.3(4)
C33 C34 H34 119.4
C29 C34 H34 119.4
C36 C35 P1 114.9(3)
C36 C35 H35 122.5
P1 C35 H35 122.5
C37 C36 C35 117.3(3)
C37 C36 H36A 108.0
C35 C36 H36A 108.0
C37 C36 H36B 108.0
C35 C36 H36B 108.0
H36A C36 H36B 107.2
C36 C37 P2 116.3(3)
C36 C37 H37A 108.2
P2 C37 H37A 108.2
C36 C37 H37B 108.2
P2 C37 H37B 108.2
H37A C37 H37B 107.4
C39 C38 C43 118.5(4)
C39 C38 P2 119.3(3)
C43 C38 P2 122.2(3)
C38 C39 C40 120.9(4)
C38 C39 H39 119.6
C40 C39 H39 119.6
C41 C40 C39 119.9(4)
C41 C40 H40 120.1
C39 C40 H40 120.1
C40 C41 C42 119.5(4)
C40 C41 H41 120.3
C42 C41 H41 120.3
C43 C42 C41 120.4(4)
C43 C42 H42 119.8
C41 C42 H42 119.8
C42 C43 C38 120.9(4)
C42 C43 H43 119.6
C38 C43 H43 119.6
C45 C44 C49 117.7(4)
C45 C44 P2 118.1(3)
C49 C44 P2 124.3(3)
C44 C45 C46 121.6(4)
C44 C45 H45A 106.9
C46 C45 H45A 106.9
C44 C45 H45B 106.9
C46 C45 H45B 106.9
H45A C45 H45B 106.7
C47 C46 C45 119.3(5)
C47 C46 H46 120.3
C45 C46 H46 120.3
C48 C47 C46 120.4(5)
C48 C47 H47 119.8
C46 C47 H47 119.8
C47 C48 C49 119.9(4)
C47 C48 H48 120.0
C49 C48 H48 120.0
C48 C49 C44 121.0(4)
C48 C49 H49 119.5
C44 C49 H49 119.5
C55 C50 C51 119.2(4)
C55 C50 P4 121.8(3)
C51 C50 P4 119.0(3)
C52 C51 C50 120.1(4)
C52 C51 H51 120.0
C50 C51 H51 120.0
C53 C52 C51 120.4(4)
C53 C52 H52 119.8
C51 C52 H52 119.8
C52 C53 C54 120.1(4)
C52 C53 H53 119.9
C54 C53 H53 119.9
C53 C54 C55 120.2(4)
C53 C54 H54 119.9
C55 C54 H54 119.9
C50 C55 C54 120.0(4)
C50 C55 H55 120.0
C54 C55 H55 120.0
C61 C56 C57 118.3(4)
C61 C56 P4 124.7(4)
C57 C56 P4 116.7(3)
C58 C57 C56 120.9(4)
C58 C57 H57 119.6
C56 C57 H57 119.6
C57 C58 C59 120.4(5)
C57 C58 H58 119.8
C59 C58 H58 119.8
C60 C59 C58 119.6(4)
C60 C59 H59 120.2
C58 C59 H59 120.2
C59 C60 C61 120.1(5)
C59 C60 H60 119.9
C61 C60 H60 119.9
C56 C61 C60 120.6(5)
C56 C61 H61 119.7
C60 C61 H61 119.7
C63 C62 P4 113.8(3)
C63 C62 H62A 108.8
P4 C62 H62A 108.8
C63 C62 H62B 108.8
P4 C62 H62B 108.8
H62A C62 H62B 107.7
C64 C63 C62 115.4(3)
C64 C63 H63A 108.4
C62 C63 H63A 108.4
C64 C63 H63B 108.4
C62 C63 H63B 108.4
H63A C63 H63B 107.5
C63 C64 P3 115.7(3)
C63 C64 H64A 108.4
P3 C64 H64A 108.4
C63 C64 H64B 108.4
P3 C64 H64B 108.4
H64A C64 H64B 107.4
C70 C65 C66 118.3(4)
C70 C65 P3 119.4(3)
C66 C65 P3 122.1(3)
C65 C66 C67 120.6(4)
C65 C66 H66 119.7
C67 C66 H66 119.7
C68 C67 C66 119.3(4)
C68 C67 H67 120.3
C66 C67 H67 120.3
C67 C68 C69 121.1(4)
C67 C68 H68 119.5
C69 C68 H68 119.5
C70 C69 C68 119.1(5)
C70 C69 H69 120.5
C68 C69 H69 120.5
C65 C70 C69 121.6(4)
C65 C70 H70 119.2
C69 C70 H70 119.2
C76 C71 C72 118.9(4)
C76 C71 P3 120.1(3)
C72 C71 P3 121.0(4)
C73 C72 C71 120.5(4)
C73 C72 H72 119.8
C71 C72 H72 119.8
C72 C73 C74 120.1(4)
C72 C73 H73 119.9
C74 C73 H73 119.9
C75 C74 C73 120.4(4)
C75 C74 H74 119.8
C73 C74 H74 119.8
C74 C75 C76 119.7(5)
C74 C75 H75 120.2
C76 C75 H75 120.2
C71 C76 C75 120.5(4)
C71 C76 H76 119.8
C75 C76 H76 119.8

loop_
_geom_bond_atom_site_label_1
_geom_bond_atom_site_label_2
_geom_bond_distance
Sn1 C1 2.128(4)
Sn1 C7 2.128(4)
Sn1 C13 2.115(4)
Sn1 O1 2.233(3)
Sn1 O3 2.208(3)
Ag1 P1 2.4600(10)
Ag1 P2 2.5010(10)
Ag1 P3 2.4630(10)
Ag1 P4 2.4700(10)
Cl1 C20 1.769(4)
Cl2 C22 1.773(4)
P1 C29 1.821(4)
P1 C23 1.822(4)
P1 C35 1.833(4)
P2 C44 1.818(4)
P2 C38 1.831(4)
P2 C37 1.834(5)
P3 C65 1.825(4)
P3 C71 1.827(4)
P3 C64 1.845(4)
P4 C56 1.810(4)
P4 C50 1.831(4)
P4 C62 1.835(4)
F1 C20 1.334(5)
F2 C20 1.358(5)
F3 C22 1.342(4)
F4 C22 1.348(5)
O1 C19 1.282(4)
O2 C19 1.204(5)
O3 C21 1.268(4)
O4 C21 1.209(5)
C1 C2 1.382(6)
C1 C6 1.390(6)
C2 C3 1.395(6)
C2 H2 0.9500
C3 C4 1.386(6)
C3 H3 0.9500
C4 C5 1.381(7)
C4 H4 0.9500
C5 C6 1.371(6)
C5 H5 0.9500
C6 H6 0.9500
C7 C12 1.380(6)
C7 C8 1.382(5)
C8 C9 1.391(6)
C8 H8 0.9500
C9 C10 1.378(6)
C9 H9 0.9500
C10 C11 1.384(6)
C10 H10 0.9500
C11 C12 1.390(5)
C11 H11 0.9500
C12 H12 0.9500
C13 C14 1.384(6)
C13 C18 1.398(6)
C14 C15 1.382(6)
C14 H14 0.9500
C15 C16 1.375(7)
C15 H15 0.9500
C16 C17 1.376(6)
C16 H16 0.9500
C17 C18 1.393(6)
C17 H17 0.9500
C18 H18 0.9500
C19 C20 1.543(6)
C21 C22 1.544(6)
C23 C24 1.392(6)
C23 C28 1.394(5)
C24 C25 1.378(5)
C24 H24 0.9500
C25 C26 1.385(6)
C25 H25 0.9500
C26 C27 1.385(6)
C26 H26 0.9500
C27 C28 1.390(5)
C27 H27 0.9500
C28 H28 0.9500
C29 C30 1.394(6)
C29 C34 1.396(5)
C30 C31 1.389(6)
C30 H30 0.9500
C31 C32 1.371(6)
C31 H31 0.9500
C32 C33 1.393(6)
C32 H32 0.9500
C33 C34 1.384(6)
C33 H33 0.9500
C34 H34 0.9500
C35 C36 1.543(6)
C35 H35 0.9500
C36 C37 1.524(6)
C36 H36A 0.9900
C36 H36B 0.9900
C37 H37A 0.9900
C37 H37B 0.9900
C38 C39 1.385(5)
C38 C43 1.390(6)
C39 C40 1.392(6)
C39 H39 0.9500
C40 C41 1.379(6)
C40 H40 0.9500
C41 C42 1.390(6)
C41 H41 0.9500
C42 C43 1.373(6)
C42 H42 0.9500
C43 H43 0.9500
C44 C45 1.373(6)
C44 C49 1.394(6)
C45 C46 1.396(6)
C45 H45A 0.9900
C45 H45B 0.9900
C46 C47 1.373(6)
C46 H46 0.9500
C47 C48 1.363(6)
C47 H47 0.9500
C48 C49 1.391(5)
C48 H48 0.9500
C49 H49 0.9500
C50 C55 1.386(5)
C50 C51 1.403(6)
C51 C52 1.386(6)
C51 H51 0.9500
C52 C53 1.371(6)
C52 H52 0.9500
C53 C54 1.385(7)
C53 H53 0.9500
C54 C55 1.396(6)
C54 H54 0.9500
C55 H55 0.9500
C56 C61 1.386(6)
C56 C57 1.396(6)
C57 C58 1.381(6)
C57 H57 0.9500
C58 C59 1.382(7)
C58 H58 0.9500
C59 C60 1.376(7)
C59 H59 0.9500
C60 C61 1.399(6)
C60 H60 0.9500
C61 H61 0.9500
C62 C63 1.542(5)
C62 H62A 0.9900
C62 H62B 0.9900
C63 C64 1.535(5)
C63 H63A 0.9900
C63 H63B 0.9900
C64 H64A 0.9900
C64 H64B 0.9900
C65 C70 1.383(6)
C65 C66 1.396(6)
C66 C67 1.402(6)
C66 H66 0.9500
C67 C68 1.368(6)
C67 H67 0.9500
C68 C69 1.386(6)
C68 H68 0.9500
C69 C70 1.385(6)
C69 H69 0.9500
C70 H70 0.9500
C71 C76 1.385(6)
C71 C72 1.400(6)
C72 C73 1.375(6)
C72 H72 0.9500
C73 C74 1.384(7)
C73 H73 0.9500
C74 C75 1.375(7)
C74 H74 0.9500
C75 C76 1.396(5)
C75 H75 0.9500
C76 H76 0.9500

loop_
_geom_torsion_atom_site_label_1
_geom_torsion_atom_site_label_2
_geom_torsion_atom_site_label_3
_geom_torsion_atom_site_label_4
_geom_torsion
P3 Ag1 P1 C29 75.36(15)
P4 Ag1 P1 C29 -46.32(16)
P2 Ag1 P1 C29 -158.28(15)
P3 Ag1 P1 C23 -46.74(14)
P4 Ag1 P1 C23 -168.42(14)
P2 Ag1 P1 C23 79.62(14)
P3 Ag1 P1 C35 -164.15(14)
P4 Ag1 P1 C35 74.18(15)
P2 Ag1 P1 C35 -37.79(15)
P1 Ag1 P2 C44 156.14(18)
P3 Ag1 P2 C44 -77.05(18)
P4 Ag1 P2 C44 30.32(18)
P1 Ag1 P2 C38 -79.03(17)
P3 Ag1 P2 C38 47.78(17)
P4 Ag1 P2 C38 155.16(16)
P1 Ag1 P2 C37 36.01(14)
P3 Ag1 P2 C37 162.82(14)
P4 Ag1 P2 C37 -89.80(14)
P1 Ag1 P3 C65 81.93(16)
P4 Ag1 P3 C65 -144.06(16)
P2 Ag1 P3 C65 -31.36(16)
P1 Ag1 P3 C71 -41.11(14)
P4 Ag1 P3 C71 92.90(14)
P2 Ag1 P3 C71 -154.41(13)
P1 Ag1 P3 C64 -159.07(15)
P4 Ag1 P3 C64 -25.07(15)
P2 Ag1 P3 C64 87.63(15)
P1 Ag1 P4 C56 -81.76(17)
P3 Ag1 P4 C56 146.44(17)
P2 Ag1 P4 C56 23.66(17)
P1 Ag1 P4 C50 42.89(17)
P3 Ag1 P4 C50 -88.92(17)
P2 Ag1 P4 C50 148.30(17)
P1 Ag1 P4 C62 162.07(14)
P3 Ag1 P4 C62 30.26(14)
P2 Ag1 P4 C62 -92.52(14)
C13 Sn1 O1 C19 50.2(3)
C7 Sn1 O1 C19 -67.4(3)
C1 Sn1 O1 C19 177.8(3)
C13 Sn1 O3 C21 67.1(3)
C7 Sn1 O3 C21 -175.4(3)
C1 Sn1 O3 C21 -60.2(3)
C13 Sn1 C1 C2 42.7(4)
C7 Sn1 C1 C2 -135.7(3)
O3 Sn1 C1 C2 137.3(3)
O1 Sn1 C1 C2 -41.7(3)
C13 Sn1 C1 C6 -139.8(3)
C7 Sn1 C1 C6 41.9(4)
O3 Sn1 C1 C6 -45.1(3)
O1 Sn1 C1 C6 135.8(3)
C6 C1 C2 C3 0.7(6)
Sn1 C1 C2 C3 178.2(3)
C1 C2 C3 C4 -1.2(7)
C2 C3 C4 C5 0.4(7)
C3 C4 C5 C6 0.8(7)
C4 C5 C6 C1 -1.4(7)
C2 C1 C6 C5 0.6(6)
Sn1 C1 C6 C5 -177.0(3)
C13 Sn1 C7 C12 61.2(4)
C1 Sn1 C7 C12 -120.2(3)
O3 Sn1 C7 C12 -30.8(3)
O1 Sn1 C7 C12 152.7(3)
C13 Sn1 C7 C8 -119.6(3)
C1 Sn1 C7 C8 58.9(4)
O3 Sn1 C7 C8 148.3(3)
O1 Sn1 C7 C8 -28.2(3)
C12 C7 C8 C9 1.6(6)
Sn1 C7 C8 C9 -177.5(3)
C7 C8 C9 C10 -3.3(7)
C8 C9 C10 C11 1.8(7)
C9 C10 C11 C12 1.2(7)
C8 C7 C12 C11 1.5(6)
Sn1 C7 C12 C11 -179.4(3)
C10 C11 C12 C7 -2.9(6)
C7 Sn1 C13 C14 168.2(3)
C1 Sn1 C13 C14 -10.1(4)
O3 Sn1 C13 C14 -103.6(4)
O1 Sn1 C13 C14 72.4(4)
C7 Sn1 C13 C18 -8.4(4)
C1 Sn1 C13 C18 173.3(3)
O3 Sn1 C13 C18 79.9(4)
O1 Sn1 C13 C18 -104.2(4)
C18 C13 C14 C15 0.6(7)
Sn1 C13 C14 C15 -176.0(3)
C13 C14 C15 C16 0.7(7)
C14 C15 C16 C17 -1.7(8)
C15 C16 C17 C18 1.3(8)
C16 C17 C18 C13 0.1(8)
C14 C13 C18 C17 -1.0(7)
Sn1 C13 C18 C17 175.8(4)
Sn1 O1 C19 O2 29.7(6)
Sn1 O1 C19 C20 -149.2(2)
O2 C19 C20 F1 6.8(5)
O1 C19 C20 F1 -174.1(3)
O2 C19 C20 F2 125.8(4)
O1 C19 C20 F2 -55.1(4)
O2 C19 C20 Cl1 -113.8(4)
O1 C19 C20 Cl1 65.3(4)
Sn1 O3 C21 O4 -9.4(6)
Sn1 O3 C21 C22 171.0(2)
O4 C21 C22 F3 -4.1(6)
O3 C21 C22 F3 175.5(3)
O4 C21 C22 F4 -123.8(4)
O3 C21 C22 F4 55.8(4)
O4 C21 C22 Cl2 115.6(4)
O3 C21 C22 Cl2 -64.8(4)
C29 P1 C23 C24 -85.8(4)
C35 P1 C23 C24 165.2(3)
Ag1 P1 C23 C24 45.0(4)
C29 P1 C23 C28 91.3(4)
C35 P1 C23 C28 -17.7(4)
Ag1 P1 C23 C28 -137.9(3)
C28 C23 C24 C25 -0.5(7)
P1 C23 C24 C25 176.7(3)
C23 C24 C25 C26 0.9(7)
C24 C25 C26 C27 0.0(7)
C25 C26 C27 C28 -1.3(7)
C26 C27 C28 C23 1.7(7)
C24 C23 C28 C27 -0.8(6)
P1 C23 C28 C27 -177.8(3)
C23 P1 C29 C30 1.2(4)
C35 P1 C29 C30 110.0(4)
Ag1 P1 C29 C30 -127.0(3)
C23 P1 C29 C34 176.8(3)
C35 P1 C29 C34 -74.3(4)
Ag1 P1 C29 C34 48.6(4)
C34 C29 C30 C31 -0.3(6)
P1 C29 C30 C31 175.4(3)
C29 C30 C31 C32 1.8(7)
C30 C31 C32 C33 -2.2(7)
C31 C32 C33 C34 1.1(7)
C32 C33 C34 C29 0.4(7)
C30 C29 C34 C33 -0.8(6)
P1 C29 C34 C33 -176.7(4)
C29 P1 C35 C36 -172.0(3)
C23 P1 C35 C36 -64.8(3)
Ag1 P1 C35 C36 59.0(3)
P1 C35 C36 C37 -78.9(4)
C35 C36 C37 P2 77.1(4)
C44 P2 C37 C36 173.6(3)
C38 P2 C37 C36 66.4(3)
Ag1 P2 C37 C36 -55.4(3)
C44 P2 C38 C39 145.2(4)
C37 P2 C38 C39 -107.6(4)
Ag1 P2 C38 C39 11.0(4)
C44 P2 C38 C43 -35.2(5)
C37 P2 C38 C43 71.9(4)
Ag1 P2 C38 C43 -169.4(4)
C43 C38 C39 C40 -1.0(7)
P2 C38 C39 C40 178.6(4)
C38 C39 C40 C41 1.9(7)
C39 C40 C41 C42 -1.1(7)
C40 C41 C42 C43 -0.5(8)
C41 C42 C43 C38 1.4(9)
C39 C38 C43 C42 -0.7(8)
P2 C38 C43 C42 179.8(4)
C38 P2 C44 C45 -71.1(3)
C37 P2 C44 C45 -178.3(3)
Ag1 P2 C44 C45 58.6(3)
C38 P2 C44 C49 108.5(3)
C37 P2 C44 C49 1.3(3)
Ag1 P2 C44 C49 -121.9(3)
C49 C44 C45 C46 0.1(2)
P2 C44 C45 C46 179.7(3)
C44 C45 C46 C47 0.2(3)
C45 C46 C47 C48 -0.3(5)
C46 C47 C48 C49 0.2(6)
C47 C48 C49 C44 0.0(6)
C45 C44 C49 C48 -0.2(4)
P2 C44 C49 C48 -179.7(3)
C56 P4 C50 C55 -27.5(4)
C62 P4 C50 C55 82.5(4)
Ag1 P4 C50 C55 -155.6(3)
C56 P4 C50 C51 154.2(3)
C62 P4 C50 C51 -95.8(4)
Ag1 P4 C50 C51 26.1(4)
C55 C50 C51 C52 -1.3(6)
P4 C50 C51 C52 177.1(3)
C50 C51 C52 C53 0.9(7)
C51 C52 C53 C54 -0.1(7)
C52 C53 C54 C55 -0.4(7)
C51 C50 C55 C54 0.8(6)
P4 C50 C55 C54 -177.5(3)
C53 C54 C55 C50 0.0(7)
C50 P4 C56 C61 112.9(4)
C62 P4 C56 C61 5.9(4)
Ag1 P4 C56 C61 -111.5(3)
C50 P4 C56 C57 -72.6(3)
C62 P4 C56 C57 -179.7(3)
Ag1 P4 C56 C57 62.9(3)
C61 C56 C57 C58 -1.1(6)
P4 C56 C57 C58 -175.9(3)
C56 C57 C58 C59 1.5(7)
C57 C58 C59 C60 -1.4(7)
C58 C59 C60 C61 0.8(7)
C57 C56 C61 C60 0.5(6)
P4 C56 C61 C60 174.9(3)
C59 C60 C61 C56 -0.4(7)
C56 P4 C62 C63 -178.9(3)
C50 P4 C62 C63 73.1(3)
Ag1 P4 C62 C63 -59.2(3)
P4 C62 C63 C64 87.4(4)
C62 C63 C64 P3 -77.9(4)
C65 P3 C64 C63 172.3(3)
C71 P3 C64 C63 -79.7(3)
Ag1 P3 C64 C63 45.7(3)
C71 P3 C65 C70 -159.1(3)
C64 P3 C65 C70 -51.7(4)
Ag1 P3 C65 C70 71.8(4)
C71 P3 C65 C66 26.9(4)
C64 P3 C65 C66 134.3(3)
Ag1 P3 C65 C66 -102.2(3)
C70 C65 C66 C67 1.6(6)
P3 C65 C66 C67 175.7(3)
C65 C66 C67 C68 -1.4(7)
C66 C67 C68 C69 1.1(7)
C67 C68 C69 C70 -1.0(7)
C66 C65 C70 C69 -1.5(7)
P3 C65 C70 C69 -175.8(4)
C68 C69 C70 C65 1.2(7)
C65 P3 C71 C76 -129.0(3)
C64 P3 C71 C76 123.3(3)
Ag1 P3 C71 C76 0.6(3)
C65 P3 C71 C72 50.4(3)
C64 P3 C71 C72 -57.3(4)
Ag1 P3 C71 C72 180.0(3)
C76 C71 C72 C73 0.5(6)
P3 C71 C72 C73 -178.9(3)
C71 C72 C73 C74 -1.5(6)
C72 C73 C74 C75 1.3(6)
C73 C74 C75 C76 -0.2(6)
C72 C71 C76 C75 0.6(6)
P3 C71 C76 C75 180.0(3)
C74 C75 C76 C71 -0.8(6)
